data_4303732
loop_
_publ_author_name
'W. Marco Boesveld'
'Peter B. Hitchcock'
'Michael F. Lappert'

_publ_contact_author_address
;
Department of Chemistry
University of Sussex
BRIGHTON
BN1 9QJ
UNITED KINGDOM
;
_publ_contact_author_email m.f.lappert@sussex.ac.uk
_publ_contact_author_name 'M. F. Lappert'
_publ_section_title
;
Varied Reactions of [M(L)]3 with HgCl2, FeBr2, CeCl3, AgOTf; Ligand
Transfer, Nucleophilic Attack with Recombination and/or Fragmentation [M =
Li or Na; L = N(SiMe3){C(H)N}3SiMe3]
;
_journal_name_full 'Inorganic Chemistry'
_journal_page_first 11444
_journal_page_last 11450
_journal_paper_doi 10.1021/ic901687a
_journal_volume 48
_journal_year 2009
_chemical_formula_structural '[ClCe{Me3SiN(CHN)3SiMe3}4CeCl]'
_chemical_formula_sum 'C36 H84 Ce2 Cl2 N16 Si8'
_chemical_formula_weight 1317.05
_chemical_name_systematic
; 
 ? 
;
_space_group_IT_number 14
_symmetry_cell_setting monoclinic
_symmetry_space_group_name_Hall '-P 2yn'
_symmetry_space_group_name_H-M 'P 1 21/n 1'
_atom_sites_solution_hydrogens geom
_atom_sites_solution_primary direct
_atom_sites_solution_secondary difmap
_audit_creation_method SHELXL
_cell_angle_alpha 90.00
_cell_angle_beta 94.78(2)
_cell_angle_gamma 90.00
_cell_formula_units_Z 2
_cell_length_a 10.941(2)
_cell_length_b 27.269(4)
_cell_length_c 10.953(2)
_cell_measurement_reflns_used 25
_cell_measurement_temperature 173(2)
_cell_measurement_theta_max 10
_cell_measurement_theta_min 7
_cell_volume 3256.5(10)
_computing_cell_refinement 'Enraf-Nonius CAD4'
_computing_data_collection 'Enraf-Nonius CAD4'
_computing_molecular_graphics 'CAMERON (Watkin and Pearce,1993)'
_computing_publication_material SHELXL-93
_computing_structure_refinement 'SHELXL-93 (Sheldrick, 1993)'
_computing_structure_solution 'SHELXS-86 (Sheldrick, 1990)'
_diffrn_ambient_temperature 173(2)
_diffrn_measurement_device ' Enraf-Nonius CAD4'
_diffrn_measurement_method \w--2\q
_diffrn_radiation_monochromator graphite
_diffrn_radiation_source 'fine-focus sealed tube'
_diffrn_radiation_type MoK\a
_diffrn_radiation_wavelength 0.71073
_diffrn_reflns_av_R_equivalents 0.0407
_diffrn_reflns_av_sigmaI/netI 0.0555
_diffrn_reflns_limit_h_max 13
_diffrn_reflns_limit_h_min 0
_diffrn_reflns_limit_k_max 32
_diffrn_reflns_limit_k_min 0
_diffrn_reflns_limit_l_max 12
_diffrn_reflns_limit_l_min -13
_diffrn_reflns_number 6006
_diffrn_reflns_theta_max 24.98
_diffrn_reflns_theta_min 2.01
_diffrn_standards_decay_% 0
_diffrn_standards_interval_time 120
_diffrn_standards_number 2
_exptl_absorpt_coefficient_mu 1.647
_exptl_absorpt_correction_T_max 1.00
_exptl_absorpt_correction_T_min 0.79
_exptl_absorpt_correction_type empirical
_exptl_crystal_density_diffrn 1.343
_exptl_crystal_F_000 1348
_exptl_crystal_size_max 0.30
_exptl_crystal_size_mid 0.30
_exptl_crystal_size_min 0.10
_refine_diff_density_max 1.346
_refine_diff_density_min -1.424
_refine_diff_density_rms 0.129
_refine_ls_extinction_method none
_refine_ls_goodness_of_fit_all 1.026
_refine_ls_goodness_of_fit_ref 1.039
_refine_ls_hydrogen_treatment riding
_refine_ls_matrix_type full
_refine_ls_number_parameters 259
_refine_ls_number_reflns 5680
_refine_ls_number_restraints 552
_refine_ls_restrained_S_all 1.164
_refine_ls_restrained_S_obs 1.063
_refine_ls_R_factor_all 0.0992
_refine_ls_R_factor_gt 0.0720
_refine_ls_shift/esd_max 0.001
_refine_ls_shift/esd_mean 0.000
_refine_ls_structure_factor_coef Fsqd
_refine_ls_weighting_details 'w=1/[\s^2^(Fo^2^)+(0.0739P)^2^+25.3453P] where P=(Fo^2^+2Fc^2^)/3'
_refine_ls_weighting_scheme calc
_refine_ls_wR_factor_all 0.2183
_refine_ls_wR_factor_ref 0.1686
_reflns_number_gt 4225
_reflns_number_total 5700
_reflns_threshold_expression >2sigma(I)
_cod_data_source_file ic901687a_si_001_1.cif
_cod_data_source_block (3)-sep398
_cod_database_code 4303732

loop_
_symmetry_equiv_pos_as_xyz
'x, y, z'
'x+1/2, -y+1/2, z+1/2'
'-x, -y, -z'
'-x-1/2, y-1/2, -z-1/2'

loop_
_atom_site_aniso_label
_atom_site_aniso_U_11
_atom_site_aniso_U_22
_atom_site_aniso_U_33
_atom_site_aniso_U_23
_atom_site_aniso_U_13
_atom_site_aniso_U_12
Ce1 0.0625(4) 0.0268(3) 0.0695(4) 0.0086(2) 0.0087(2) -0.0067(2)
Cl1 0.133(3) 0.050(2) 0.132(3) 0.033(2) 0.004(2) -0.032(2)

loop_
_atom_site_label
_atom_site_type_symbol
_atom_site_fract_x
_atom_site_fract_y
_atom_site_fract_z
_atom_site_U_iso_or_equiv
_atom_site_thermal_displace_type
_atom_site_occupancy
_atom_site_calc_flag
_atom_site_refinement_flags
_atom_site_disorder_group
Ce1 Ce 0.07277(5) 0.08118(2) -0.07270(5) 0.0527(2) Uani 1 d . .
Cl1 Cl 0.1489(4) 0.17012(11) -0.1492(4) 0.1052(12) Uani 1 d . .
Si1 Si -0.1504(9) 0.1375(3) -0.3797(8) 0.070(3) Uiso 0.50 d PD 1
Si2 Si 0.0818(7) -0.2026(3) -0.1115(8) 0.063(2) Uiso 0.50 d PD 1
N1 N -0.0559(15) 0.0893(6) -0.2830(15) 0.056(4) Uiso 0.50 d P 1
N2 N 0.0427(14) 0.0022(5) -0.2212(12) 0.042(3) Uiso 0.50 d P 1
N3 N -0.0016(14) -0.0654(5) -0.1376(13) 0.048(3) Uiso 0.50 d P 1
N4 N 0.0412(19) -0.1431(7) -0.0745(18) 0.058(6) Uiso 0.50 d P 1
C1 C -0.0561(18) 0.0440(7) -0.3028(18) 0.058(5) Uiso 0.50 d P 1
H1 H -0.1128(18) 0.0316(7) -0.3655(18) 0.069 Uiso 0.50 calc PR 1
C2 C -0.0290(32) -0.0342(13) -0.2529(32) 0.062(12) Uiso 0.50 d P 1
H2 H -0.0818(32) -0.0398(13) -0.3249(32) 0.074 Uiso 0.50 calc PR 1
C3 C 0.0337(17) -0.1126(7) -0.1616(18) 0.052(4) Uiso 0.50 d P 1
H3 H 0.0520(17) -0.1220(7) -0.2416(18) 0.063 Uiso 0.50 calc PR 1
C4 C -0.0868(39) 0.2003(10) -0.3676(47) 0.228(25) Uiso 0.50 d PD 1
H4A H -0.1243(39) 0.2181(10) -0.3025(47) 0.343 Uiso 0.50 calc PR 1
H4B H -0.1046(39) 0.2175(10) -0.4456(47) 0.343 Uiso 0.50 calc PR 1
H4C H 0.0022(39) 0.1987(10) -0.3481(47) 0.343 Uiso 0.50 calc PR 1
C5 C -0.3154(19) 0.1428(18) -0.4254(47) 0.246(28) Uiso 0.50 d PD 1
H5A H -0.3559(19) 0.1598(18) -0.3610(47) 0.369 Uiso 0.50 calc PR 1
H5B H -0.3508(19) 0.1100(18) -0.4378(47) 0.369 Uiso 0.50 calc PR 1
H5C H -0.3275(19) 0.1615(18) -0.5019(47) 0.369 Uiso 0.50 calc PR 1
C6 C -0.0778(36) 0.1057(15) -0.5023(36) 0.198(21) Uiso 0.50 d PD 1
H6A H 0.0104(36) 0.1025(15) -0.4796(36) 0.297 Uiso 0.50 calc PR 1
H6B H -0.0908(36) 0.1245(15) -0.5785(36) 0.297 Uiso 0.50 calc PR 1
H6C H -0.1142(36) 0.0730(15) -0.5144(36) 0.297 Uiso 0.50 calc PR 1
C7 C 0.2197(18) -0.2061(9) -0.2043(19) 0.073(6) Uiso 0.50 d PD 1
H7A H 0.2093(18) -0.1830(9) -0.2728(19) 0.109 Uiso 0.50 calc PR 1
H7B H 0.2274(18) -0.2395(9) -0.2360(19) 0.109 Uiso 0.50 calc PR 1
H7C H 0.2938(18) -0.1977(9) -0.1521(19) 0.109 Uiso 0.50 calc PR 1
C8 C 0.0948(31) -0.2438(14) 0.0145(26) 0.179(18) Uiso 0.50 d PD 1
H8A H 0.1686(31) -0.2358(14) 0.0679(26) 0.269 Uiso 0.50 calc PR 1
H8B H 0.1007(31) -0.2774(14) -0.0156(26) 0.269 Uiso 0.50 calc PR 1
H8C H 0.0224(31) -0.2407(14) 0.0609(26) 0.269 Uiso 0.50 calc PR 1
C9 C -0.0494(19) -0.2123(12) -0.2187(22) 0.114(10) Uiso 0.50 d PD 1
H9A H -0.0491(19) -0.1880(12) -0.2848(22) 0.171 Uiso 0.50 calc PR 1
H9B H -0.1245(19) -0.2086(12) -0.1766(22) 0.171 Uiso 0.50 calc PR 1
H9C H -0.0461(19) -0.2454(12) -0.2531(22) 0.171 Uiso 0.50 calc PR 1
Si12 Si 0.3558(8) 0.0685(3) -0.3129(8) 0.073(2) Uiso 0.50 d PD 2
Si22 Si 0.1198(8) -0.1331(3) 0.3952(8) 0.068(3) Uiso 0.50 d PD 2
N12 N 0.2745(15) 0.0530(6) -0.1910(15) 0.057(4) Uiso 0.50 d P 2
N22 N 0.2084(13) 0.0130(5) 0.0175(14) 0.043(3) Uiso 0.50 d P 2
N32 N 0.1634(13) -0.0538(5) 0.1015(13) 0.048(3) Uiso 0.50 d P 2
N42 N 0.1164(15) -0.1040(6) 0.2543(14) 0.052(4) Uiso 0.50 d P 2
C12 C 0.3022(17) 0.0171(7) -0.1166(17) 0.053(4) Uiso 0.50 d P 2
H1A H 0.3658(17) -0.0056(7) -0.1293(17) 0.064 Uiso 0.50 calc PR 2
C22 C 0.2372(29) -0.0351(11) 0.0138(28) 0.051(10) Uiso 0.50 d P 2
H2A H 0.2923(29) -0.0517(11) -0.0347(28) 0.062 Uiso 0.50 calc PR 2
C32 C 0.2004(19) -0.0846(7) 0.1941(18) 0.058(5) Uiso 0.50 d P 2
H3A H 0.2847(19) -0.0917(7) 0.2139(18) 0.070 Uiso 0.50 calc PR 2
C42 C 0.4862(21) 0.0270(9) -0.3222(28) 0.112(10) Uiso 0.50 d PD 2
H4A1 H 0.4569(21) -0.0070(9) -0.3261(28) 0.168 Uiso 0.50 calc PR 2
H4A2 H 0.5439(21) 0.0312(9) -0.2497(28) 0.168 Uiso 0.50 calc PR 2
H4A3 H 0.5276(21) 0.0344(9) -0.3960(28) 0.168 Uiso 0.50 calc PR 2
C52 C 0.2505(25) 0.0588(12) -0.4523(26) 0.138(13) Uiso 0.50 d PD 2
H5A1 H 0.2236(25) 0.0245(12) -0.4559(26) 0.207 Uiso 0.50 calc PR 2
H5A2 H 0.2933(25) 0.0665(12) -0.5250(26) 0.207 Uiso 0.50 calc PR 2
H5A3 H 0.1790(25) 0.0803(12) -0.4496(26) 0.207 Uiso 0.50 calc PR 2
C62 C 0.4061(30) 0.1319(7) -0.3056(35) 0.155(15) Uiso 0.50 d PD 2
H6A1 H 0.3348(30) 0.1534(7) -0.3007(35) 0.233 Uiso 0.50 calc PR 2
H6A2 H 0.4471(30) 0.1399(7) -0.3793(35) 0.233 Uiso 0.50 calc PR 2
H6A3 H 0.4634(30) 0.1367(7) -0.2330(35) 0.233 Uiso 0.50 calc PR 2
C72 C 0.2204(19) -0.1020(9) 0.5094(19) 0.084(7) Uiso 0.50 d PD 2
H7A1 H 0.2844(19) -0.0846(9) 0.4692(19) 0.125 Uiso 0.50 calc PR 2
H7A2 H 0.2584(19) -0.1262(9) 0.5670(19) 0.125 Uiso 0.50 calc PR 2
H7A3 H 0.1730(19) -0.0785(9) 0.5538(19) 0.125 Uiso 0.50 calc PR 2
C82 C 0.2113(25) -0.1716(10) 0.2964(26) 0.126(11) Uiso 0.50 d PD 2
H8A1 H 0.2765(25) -0.1517(10) 0.2652(26) 0.189 Uiso 0.50 calc PR 2
H8A2 H 0.1579(25) -0.1843(10) 0.2274(26) 0.189 Uiso 0.50 calc PR 2
H8A3 H 0.2479(25) -0.1990(10) 0.3444(26) 0.189 Uiso 0.50 calc PR 2
C92 C -0.0006(19) -0.1661(9) 0.4559(22) 0.088(7) Uiso 0.50 d PD 2
H9A1 H -0.0511(19) -0.1819(9) 0.3889(22) 0.131 Uiso 0.50 calc PR 2
H9A2 H -0.0514(19) -0.1435(9) 0.4995(22) 0.131 Uiso 0.50 calc PR 2
H9A3 H 0.0340(19) -0.1912(9) 0.5128(22) 0.131 Uiso 0.50 calc PR 2
Si13 Si -0.1066(7) 0.2030(3) 0.0775(7) 0.061(2) Uiso 0.50 d PD 3
Si23 Si -0.3820(7) -0.1374(3) -0.1551(8) 0.066(2) Uiso 0.50 d PD 3
N13 N -0.0773(17) 0.1428(7) 0.0435(17) 0.050(5) Uiso 0.50 d P 3
N23 N -0.1399(13) 0.0661(5) -0.0018(13) 0.045(3) Uiso 0.50 d P 3
N33 N -0.2195(12) -0.0025(5) 0.0390(14) 0.040(3) Uiso 0.50 d P 3
N43 N -0.2842(15) -0.0890(6) -0.0544(15) 0.057(4) Uiso 0.50 d P 3
C13 C -0.1644(20) 0.1130(8) 0.0315(18) 0.062(5) Uiso 0.50 d P 3
H1B H -0.2454(20) 0.1227(8) 0.0453(18) 0.075 Uiso 0.50 calc PR 3
C23 C -0.2409(31) 0.0329(12) -0.0394(30) 0.054(10) Uiso 0.50 d P 3
H2B H -0.3045(31) 0.0362(12) -0.1033(30) 0.065 Uiso 0.50 calc PR 3
C33 C -0.3054(18) -0.0432(7) -0.0546(18) 0.058(5) Uiso 0.50 d P 3
H3B H -0.3709(18) -0.0307(7) -0.1081(18) 0.069 Uiso 0.50 calc PR 3
C43 C 0.0098(26) 0.2489(12) 0.0485(30) 0.141(13) Uiso 0.50 d PD 3
H4B1 H 0.0374(26) 0.2438(12) -0.0333(30) 0.212 Uiso 0.50 calc PR 3
H4B2 H 0.0796(26) 0.2458(12) 0.1100(30) 0.212 Uiso 0.50 calc PR 3
H4B3 H -0.0256(26) 0.2818(12) 0.0533(30) 0.212 Uiso 0.50 calc PR 3
C53 C -0.2332(21) 0.2082(12) -0.0413(22) 0.110(9) Uiso 0.50 d PD 3
H531 H -0.2021(21) 0.2036(12) -0.1219(22) 0.165 Uiso 0.50 calc PR 3
H5B2 H -0.2706(21) 0.2407(12) -0.0373(22) 0.165 Uiso 0.50 calc PR 3
H5B3 H -0.2947(21) 0.1830(12) -0.0285(22) 0.165 Uiso 0.50 calc PR 3
C63 C -0.1604(37) 0.2112(23) 0.2286(21) 0.264(35) Uiso 0.50 d PD 3
H6B1 H -0.0911(37) 0.2083(23) 0.2908(21) 0.395 Uiso 0.50 calc PR 3
H6B2 H -0.2216(37) 0.1861(23) 0.2426(21) 0.395 Uiso 0.50 calc PR 3
H6B3 H -0.1976(37) 0.2438(23) 0.2338(21) 0.395 Uiso 0.50 calc PR 3
C73 C -0.5000(33) -0.1071(13) -0.0729(32) 0.169(17) Uiso 0.50 d PD 3
H7B1 H -0.4738(33) -0.1061(13) 0.0148(32) 0.254 Uiso 0.50 calc PR 3
H7B2 H -0.5771(33) -0.1254(13) -0.0857(32) 0.254 Uiso 0.50 calc PR 3
H7B3 H -0.5124(33) -0.0736(13) -0.1038(32) 0.254 Uiso 0.50 calc PR 3
C83 C -0.4318(46) -0.1391(17) -0.3187(19) 0.242(27) Uiso 0.50 d PD 3
H8B1 H -0.3690(46) -0.1553(17) -0.3631(19) 0.363 Uiso 0.50 calc PR 3
H8B2 H -0.4443(46) -0.1056(17) -0.3494(19) 0.363 Uiso 0.50 calc PR 3
H8B3 H -0.5090(46) -0.1574(17) -0.3313(19) 0.363 Uiso 0.50 calc PR 3
C93 C -0.3706(43) -0.2020(9) -0.0998(36) 0.199(21) Uiso 0.50 d PD 3
H9B1 H -0.3440(43) -0.2024(9) -0.0121(36) 0.299 Uiso 0.50 calc PR 3
H9B2 H -0.3108(43) -0.2198(9) -0.1449(36) 0.299 Uiso 0.50 calc PR 3
H9B3 H -0.4509(43) -0.2179(9) -0.1133(36) 0.299 Uiso 0.50 calc PR 3
Si14 Si 0.3931(7) 0.1336(3) 0.1160(7) 0.062(2) Uiso 0.50 d PD 4
Si24 Si -0.3165(8) -0.0677(3) 0.3560(8) 0.071(2) Uiso 0.50 d PD 4
N14 N 0.2516(14) 0.1047(6) 0.1186(14) 0.052(4) Uiso 0.50 d P 4
N24 N 0.0981(14) 0.0545(5) 0.1661(13) 0.050(3) Uiso 0.50 d P 4
N34 N 0.0167(14) -0.0128(5) 0.2066(13) 0.046(3) Uiso 0.50 d P 4
N44 N -0.1934(15) -0.0528(6) 0.2722(15) 0.058(4) Uiso 0.50 d P 4
C14 C 0.1920(17) 0.0843(7) 0.2016(18) 0.055(4) Uiso 0.50 d P 4
H1C H 0.2141(17) 0.0902(7) 0.2860(18) 0.065 Uiso 0.50 calc PR 4
C24 C 0.0223(26) 0.0336(10) 0.2277(28) 0.044(8) Uiso 0.50 d P 4
H2C H -0.0256(26) 0.0501(10) 0.2835(28) 0.053 Uiso 0.50 calc PR 4
C34 C -0.1199(16) -0.0160(7) 0.3030(17) 0.051(4) Uiso 0.50 d P 4
H3C H -0.1333(16) 0.0066(7) 0.3666(17) 0.061 Uiso 0.50 calc PR 4
C44 C 0.2982(23) 0.1709(9) 0.2118(22) 0.105(9) Uiso 0.50 d PD 4
H4C1 H 0.2668(23) 0.1502(9) 0.2754(22) 0.157 Uiso 0.50 calc PR 4
H4C2 H 0.2292(23) 0.1850(9) 0.1606(22) 0.157 Uiso 0.50 calc PR 4
H4C3 H 0.3480(23) 0.1974(9) 0.2504(22) 0.157 Uiso 0.50 calc PR 4
C54 C 0.4551(21) 0.1668(8) -0.0024(18) 0.084(7) Uiso 0.50 d PD 4
H5C1 H 0.3887(21) 0.1828(8) -0.0531(18) 0.126 Uiso 0.50 calc PR 4
H5C2 H 0.4991(21) 0.1444(8) -0.0532(18) 0.126 Uiso 0.50 calc PR 4
H5C3 H 0.5120(21) 0.1917(8) 0.0333(18) 0.126 Uiso 0.50 calc PR 4
C64 C 0.5099(19) 0.1019(8) 0.2169(19) 0.084(7) Uiso 0.50 d PD 4
H6C1 H 0.4702(19) 0.0842(8) 0.2806(19) 0.125 Uiso 0.50 calc PR 4
H6C2 H 0.5674(19) 0.1260(8) 0.2552(19) 0.125 Uiso 0.50 calc PR 4
H6C3 H 0.5546(19) 0.0787(8) 0.1688(19) 0.125 Uiso 0.50 calc PR 4
C74 C -0.4544(24) -0.0566(11) 0.2502(23) 0.118(10) Uiso 0.50 d PD 4
H7C1 H -0.4576(24) -0.0220(11) 0.2264(23) 0.177 Uiso 0.50 calc PR 4
H7C2 H -0.5279(24) -0.0650(11) 0.2912(23) 0.177 Uiso 0.50 calc PR 4
H7C3 H -0.4508(24) -0.0771(11) 0.1770(23) 0.177 Uiso 0.50 calc PR 4
C84 C -0.3242(26) -0.0273(9) 0.4883(20) 0.106(9) Uiso 0.50 d PD 4
H8C1 H -0.3280(26) 0.0069(9) 0.4608(20) 0.159 Uiso 0.50 calc PR 4
H8C2 H -0.2511(26) -0.0322(9) 0.5450(20) 0.159 Uiso 0.50 calc PR 4
H8C3 H -0.3977(26) -0.0351(9) 0.5299(20) 0.159 Uiso 0.50 calc PR 4
C94 C -0.3094(32) -0.1314(7) 0.4007(28) 0.138(13) Uiso 0.50 d PD 4
H9C1 H -0.3054(32) -0.1519(7) 0.3277(28) 0.207 Uiso 0.50 calc PR 4
H9C2 H -0.3828(32) -0.1398(7) 0.4417(28) 0.207 Uiso 0.50 calc PR 4
H9C3 H -0.2362(32) -0.1369(7) 0.4568(28) 0.207 Uiso 0.50 calc PR 4

loop_
_atom_type_symbol
_atom_type_description
_atom_type_scat_dispersion_real
_atom_type_scat_dispersion_imag
_atom_type_scat_source
C C 0.0033 0.0016 'International Tables Vol C Tables 4.2.6.8 and 6.1.1.4'
H H 0.0000 0.0000 'International Tables Vol C Tables 4.2.6.8 and 6.1.1.4'
Ce Ce -0.2486 2.6331 'International Tables Vol C Tables 4.2.6.8 and 6.1.1.4'
Cl Cl 0.1484 0.1585 'International Tables Vol C Tables 4.2.6.8 and 6.1.1.4'
N N 0.0061 0.0033 'International Tables Vol C Tables 4.2.6.8 and 6.1.1.4'
Si Si 0.0817 0.0704 'International Tables Vol C Tables 4.2.6.8 and 6.1.1.4'

loop_
_geom_angle_atom_site_label_1
_geom_angle_atom_site_label_2
_geom_angle_atom_site_label_3
_geom_angle
_geom_angle_site_symmetry_1
_geom_angle_site_symmetry_3
_geom_angle_publ_flag
N3 Ce1 N1 129.4(5) 3 . ?
N23 Ce1 N43 130.0(5) . 3 ?
N22 Ce1 N32 111.7(4) . 3 ?
N23 Ce1 N33 112.3(4) . 3 ?
N43 Ce1 N33 59.9(5) 3 3 ?
N3 Ce1 N2 112.4(4) 3 . ?
N1 Ce1 N2 60.4(5) . . ?
N34 Ce1 N24 111.5(5) 3 . ?
N3 Ce1 N4 51.2(5) 3 3 ?
N1 Ce1 N4 103.4(6) . 3 ?
N2 Ce1 N4 144.7(5) . 3 ?
N34 Ce1 Cl1 126.5(3) 3 . ?
N22 Ce1 Cl1 126.3(3) . . ?
N3 Ce1 Cl1 123.9(3) 3 . ?
N23 Ce1 Cl1 123.3(3) . . ?
N1 Ce1 Cl1 79.0(4) . . ?
N43 Ce1 Cl1 79.1(4) 3 . ?
N32 Ce1 Cl1 121.9(3) 3 . ?
N33 Ce1 Cl1 124.0(3) 3 . ?
N2 Ce1 Cl1 123.4(3) . . ?
N24 Ce1 Cl1 121.9(3) . . ?
N4 Ce1 Cl1 78.2(4) 3 . ?
N23 Ce1 N13 50.1(5) . . ?
N43 Ce1 N13 104.0(6) 3 . ?
N33 Ce1 N13 143.3(5) 3 . ?
Cl1 Ce1 N13 78.8(4) . . ?
N34 Ce1 N44 61.2(5) 3 3 ?
N24 Ce1 N44 132.3(5) . 3 ?
Cl1 Ce1 N44 80.0(4) . 3 ?
N22 Ce1 N12 60.8(5) . . ?
N32 Ce1 N12 131.9(5) 3 . ?
Cl1 Ce1 N12 80.0(3) . . ?
N22 Ce1 N42 144.2(5) . 3 ?
N32 Ce1 N42 48.3(4) 3 3 ?
Cl1 Ce1 N42 79.1(3) . 3 ?
N12 Ce1 N42 107.4(5) . 3 ?
N34 Ce1 N14 144.4(5) 3 . ?
N24 Ce1 N14 48.3(4) . . ?
Cl1 Ce1 N14 79.3(3) . . ?
N44 Ce1 N14 107.8(5) 3 . ?
C6 Si1 C5 108.2(14) . . ?
C6 Si1 C4 107.9(14) . . ?
C5 Si1 C4 107.6(14) . . ?
C6 Si1 N1 80.5(17) . . ?
C5 Si1 N1 132.1(18) . . ?
C4 Si1 N1 114.2(17) . . ?
N4 Si2 C8 114.4(16) . . ?
N4 Si2 C9 94.7(13) . . ?
C8 Si2 C9 115.1(13) . . ?
N4 Si2 C7 113.8(11) . . ?
C8 Si2 C7 111.7(12) . . ?
C9 Si2 C7 105.7(10) . . ?
C1 N1 Si1 125.6(15) . . ?
C1 N1 Ce1 93.6(13) . . ?
Si1 N1 Ce1 140.1(9) . . ?
C2 N2 C1 91.7(18) . . ?
C2 N2 Ce1 144.4(17) . . ?
C1 N2 Ce1 80.1(9) . . ?
C3 N3 C2 113.6(18) . . ?
C3 N3 Ce1 97.3(11) . 3 ?
C2 N3 Ce1 142.4(15) . 3 ?
C3 N4 Si2 116.1(16) . . ?
C3 N4 Ce1 92.0(13) . 3 ?
Si2 N4 Ce1 149.3(11) . 3 ?
N1 C1 N2 123.9(17) . . ?
N1 C1 Ce1 61.5(11) . . ?
N2 C1 Ce1 64.0(8) . . ?
N2 C2 N3 97.6(24) . . ?
N4 C3 N3 118.3(18) . . ?
N4 C3 Ce1 63.4(12) . 3 ?
N3 C3 Ce1 55.9(9) . 3 ?
N12 Si12 C62 112.0(14) . . ?
N12 Si12 C42 110.4(12) . . ?
C62 Si12 C42 110.9(12) . . ?
N12 Si12 C52 106.2(13) . . ?
C62 Si12 C52 109.7(12) . . ?
C42 Si12 C52 107.4(11) . . ?
N42 Si22 C92 127.3(11) . . ?
N42 Si22 C72 111.7(10) . . ?
C92 Si22 C72 114.1(10) . . ?
N42 Si22 C82 73.3(12) . . ?
C92 Si22 C82 112.6(11) . . ?
C72 Si22 C82 109.9(10) . . ?
C12 N12 Si12 124.6(14) . . ?
C12 N12 Ce1 93.9(12) . . ?
Si12 N12 Ce1 141.5(9) . . ?
C22 N22 C12 83.6(17) . . ?
C22 N22 Ce1 146.5(17) . . ?
C12 N22 Ce1 89.5(8) . . ?
C32 N32 C22 125.9(19) . . ?
C32 N32 Ce1 98.1(11) . 3 ?
C22 N32 Ce1 128.7(15) . 3 ?
C32 N42 Si22 132.9(15) . . ?
C32 N42 Ce1 93.5(12) . 3 ?
Si22 N42 Ce1 133.6(8) . 3 ?
N12 C12 N22 115.3(15) . . ?
N12 C12 Ce1 61.7(10) . . ?
N22 C12 Ce1 53.9(6) . . ?
N22 C22 N32 100.6(23) . . ?
N42 C32 N32 117.2(18) . . ?
N42 C32 Ce1 62.6(11) . 3 ?
N32 C32 Ce1 56.9(10) . 3 ?
N13 Si13 C63 113.4(21) . . ?
N13 Si13 C53 93.6(13) . . ?
C63 Si13 C53 110.9(14) . . ?
N13 Si13 C43 118.0(14) . . ?
C63 Si13 C43 110.9(14) . . ?
C53 Si13 C43 108.7(11) . . ?
C83 Si23 C73 109.2(14) . . ?
C83 Si23 C93 107.5(14) . . ?
C73 Si23 C93 107.3(13) . . ?
C83 Si23 N43 131.8(17) . . ?
C73 Si23 N43 78.2(15) . . ?
C93 Si23 N43 115.6(15) . . ?
C13 N13 Si13 119.3(16) . . ?
C13 N13 Ce1 91.9(14) . . ?
Si13 N13 Ce1 144.8(10) . . ?
C13 N23 C23 119.8(19) . . ?
C13 N23 Ce1 97.8(12) . . ?
C23 N23 Ce1 134.6(15) . . ?
C23 N33 C33 91.5(18) . . ?
C23 N33 Ce1 139.2(17) . 3 ?
C33 N33 Ce1 81.9(9) . 3 ?
C33 N43 Si23 124.5(15) . . ?
C33 N43 Ce1 94.3(13) . 3 ?
Si23 N43 Ce1 140.1(8) . 3 ?
N13 C13 N23 118.3(19) . . ?
N13 C13 Ce1 63.9(12) . . ?
N23 C13 Ce1 55.9(10) . . ?
N33 C23 N23 100.6(24) . . ?
N43 C33 N33 122.6(17) . . ?
N43 C33 Ce1 60.6(11) . 3 ?
N33 C33 Ce1 63.1(8) . 3 ?
N14 Si14 C54 130.0(10) . . ?
N14 Si14 C64 110.7(10) . . ?
C54 Si14 C64 113.2(10) . . ?
N14 Si14 C44 72.3(11) . . ?
C54 Si14 C44 113.8(10) . . ?
C64 Si14 C44 108.3(10) . . ?
N44 Si24 C94 110.5(13) . . ?
N44 Si24 C84 111.5(12) . . ?
C94 Si24 C84 111.6(11) . . ?
N44 Si24 C74 105.0(12) . . ?
C94 Si24 C74 110.0(11) . . ?
C84 Si24 C74 108.0(11) . . ?
C14 N14 Si14 135.3(14) . . ?
C14 N14 Ce1 93.7(12) . . ?
Si14 N14 Ce1 130.9(8) . . ?
C24 N24 C14 130.3(20) . . ?
C24 N24 Ce1 128.7(17) . . ?
C14 N24 Ce1 97.5(11) . . ?
C24 N34 C34 88.4(17) . . ?
C24 N34 Ce1 147.4(17) . 3 ?
C34 N34 Ce1 90.3(8) . 3 ?
C34 N44 Si24 121.9(14) . . ?
C34 N44 Ce1 95.4(11) . 3 ?
Si24 N44 Ce1 142.7(9) . 3 ?
N14 C14 N24 118.6(17) . . ?
N24 C24 N34 112.0(24) . . ?
N44 C34 N34 112.6(14) . . ?
N44 C34 Ce1 60.2(10) . 3 ?
N34 C34 Ce1 52.8(6) . 3 ?

loop_
_geom_bond_atom_site_label_1
_geom_bond_atom_site_label_2
_geom_bond_distance
_geom_bond_site_symmetry_2
_geom_bond_publ_flag
Ce1 N34 2.518(14) 3 ?
Ce1 N22 2.528(14) . ?
Ce1 N3 2.529(14) 3 ?
Ce1 N23 2.547(14) . ?
Ce1 N1 2.61(2) . ?
Ce1 N43 2.61(2) 3 ?
Ce1 N32 2.682(14) 3 ?
Ce1 N33 2.687(14) 3 ?
Ce1 N2 2.703(14) . ?
Ce1 N24 2.707(15) . ?
Ce1 N4 2.71(2) 3 ?
Ce1 Cl1 2.719(3) . ?
Ce1 N13 2.74(2) . ?
Ce1 N44 2.76(2) 3 ?
Ce1 N12 2.76(2) . ?
Ce1 N42 2.82(2) 3 ?
Ce1 N14 2.82(2) . ?
Si1 C6 1.83(2) . ?
Si1 C5 1.84(2) . ?
Si1 C4 1.85(2) . ?
Si1 N1 1.93(2) . ?
Si2 N4 1.74(2) . ?
Si2 C8 1.77(2) . ?
Si2 C9 1.80(2) . ?
Si2 C7 1.89(2) . ?
N1 C1 1.25(2) . ?
N2 C2 1.29(4) . ?
N2 C1 1.76(2) . ?
N3 C3 1.38(2) . ?
N3 C2 1.53(4) . ?
N3 Ce1 2.529(14) 3 ?
N4 C3 1.26(3) . ?
N4 Ce1 2.71(2) 3 ?
C3 Ce1 3.03(2) 3 ?
Si12 N12 1.72(2) . ?
Si12 C62 1.81(2) . ?
Si12 C42 1.83(2) . ?
Si12 C52 1.85(2) . ?
Si22 N42 1.73(2) . ?
Si22 C92 1.77(2) . ?
Si22 C72 1.81(2) . ?
Si22 C82 1.86(2) . ?
N12 C12 1.29(2) . ?
N22 C22 1.35(3) . ?
N22 C12 1.86(2) . ?
N32 C32 1.35(2) . ?
N32 C22 1.40(3) . ?
N32 Ce1 2.682(14) 3 ?
N42 C32 1.29(2) . ?
N42 Ce1 2.82(2) 3 ?
C32 Ce1 3.17(2) 3 ?
Si13 N13 1.72(2) . ?
Si13 C63 1.82(2) . ?
Si13 C53 1.83(2) . ?
Si13 C43 1.83(2) . ?
Si23 C83 1.83(2) . ?
Si23 C73 1.83(2) . ?
Si23 C93 1.87(2) . ?
Si23 N43 1.98(2) . ?
N13 C13 1.25(3) . ?
N23 C13 1.36(2) . ?
N23 C23 1.46(4) . ?
N33 C23 1.30(4) . ?
N33 C33 1.73(2) . ?
N33 Ce1 2.687(14) 3 ?
N43 C33 1.27(2) . ?
N43 Ce1 2.61(2) 3 ?
C33 Ce1 2.98(2) 3 ?
Si14 N14 1.74(2) . ?
Si14 C54 1.76(2) . ?
Si14 C64 1.83(2) . ?
Si14 C44 1.84(2) . ?
Si24 N44 1.74(2) . ?
Si24 C94 1.80(2) . ?
Si24 C84 1.83(2) . ?
Si24 C74 1.85(2) . ?
N14 C14 1.29(2) . ?
N24 C24 1.25(3) . ?
N24 C14 1.34(2) . ?
N34 C24 1.29(3) . ?
N34 C34 1.90(2) . ?
N34 Ce1 2.518(14) 3 ?
N44 C34 1.31(2) . ?
N44 Ce1 2.76(2) 3 ?
C34 Ce1 3.16(2) 3 ?
